data_1516085
loop_
_publ_author_name
'Benniston, Andrew C.'
'Winstanley, Thomas P. L.'
'Lemmetyinen, Helge'
'Tkachenko, Nikolai V.'
'Harrington, Ross W.'
'Wills, Corinne'

_publ_section_title
;
 Large Stokes shift fluorescent dyes based on a highly substituted
 terephthalic acid core.
;
_journal_issue 6
_journal_name_full 'Organic letters'
_journal_page_first 1374
_journal_page_last 1377
_journal_paper_doi 10.1021/ol300038e
_journal_volume 14
_journal_year 2012
_chemical_formula_moiety 'C26 H24 O8'
_chemical_formula_sum 'C26 H24 O8'
_chemical_formula_weight 464.45
_chemical_name_systematic
;
 ?
;
_space_group_IT_number 14
_symmetry_cell_setting monoclinic
_symmetry_space_group_name_Hall '-P 2yn'
_symmetry_space_group_name_H-M 'P 1 21/n 1'
_atom_sites_solution_hydrogens geom
_atom_sites_solution_primary direct
_atom_sites_solution_secondary difmap
_audit_creation_method SHELXL-97
_cell_angle_alpha 90.00
_cell_angle_beta 94.765(9)
_cell_angle_gamma 90.00
_cell_formula_units_Z 2
_cell_length_a 5.2710(5)
_cell_length_b 14.1093(14)
_cell_length_c 15.2301(17)
_cell_measurement_reflns_used 1813
_cell_measurement_temperature 150(2)
_cell_measurement_theta_max 28.5408
_cell_measurement_theta_min 2.8816
_cell_volume 1128.7(2)
_computing_cell_refinement
;
CrysAlisPro, Agilent Technologies,
Version 1.171.34.49 (release 20-01-2011 CrysAlis171 .NET)
(compiled Jan 20 2011,15:58:25)
;
_computing_data_collection
;
CrysAlisPro, Agilent Technologies,
Version 1.171.34.49 (release 20-01-2011 CrysAlis171 .NET)
(compiled Jan 20 2011,15:58:25)
;
_computing_data_reduction
;
CrysAlisPro, Agilent Technologies,
Version 1.171.34.49 (release 20-01-2011 CrysAlis171 .NET)
(compiled Jan 20 2011,15:58:25)
;
_computing_molecular_graphics 'Bruker SHELXTL'
_computing_publication_material 'Bruker SHELXTL and local programs'
_computing_structure_refinement 'Bruker SHELXTL'
_computing_structure_solution 'SHELXS-97 (Sheldrick, 2008)'
_diffrn_ambient_temperature 150(2)
_diffrn_detector_area_resol_mean 10.3968
_diffrn_measured_fraction_theta_full 0.999
_diffrn_measured_fraction_theta_max 0.867
_diffrn_measurement_device_type 'Xcalibur, Atlas, Gemini ultra'
_diffrn_measurement_method 'thick-slice \w scans'
_diffrn_radiation_monochromator graphite
_diffrn_radiation_source 'sealed tube with Enhance optics'
_diffrn_radiation_type MoK\a
_diffrn_radiation_wavelength 0.71073
_diffrn_reflns_av_R_equivalents 0.0540
_diffrn_reflns_av_sigmaI/netI 0.0528
_diffrn_reflns_limit_h_max 7
_diffrn_reflns_limit_h_min -6
_diffrn_reflns_limit_k_max 17
_diffrn_reflns_limit_k_min -17
_diffrn_reflns_limit_l_max 18
_diffrn_reflns_limit_l_min -20
_diffrn_reflns_number 8990
_diffrn_reflns_theta_full 25.00
_diffrn_reflns_theta_max 28.60
_diffrn_reflns_theta_min 2.89
_exptl_absorpt_coefficient_mu 0.102
_exptl_absorpt_correction_T_max 0.9959
_exptl_absorpt_correction_T_min 0.9849
_exptl_absorpt_correction_type multi-scan
_exptl_absorpt_process_details
;
'Tue Aug 09 06:00:07 2011'
;
_exptl_crystal_colour red
_exptl_crystal_density_diffrn 1.367
_exptl_crystal_density_method 'not measured'
_exptl_crystal_description block
_exptl_crystal_F_000 488
_exptl_crystal_size_max 0.15
_exptl_crystal_size_mid 0.04
_exptl_crystal_size_min 0.04
_refine_diff_density_max 0.265
_refine_diff_density_min -0.291
_refine_diff_density_rms 0.057
_refine_ls_extinction_method none
_refine_ls_goodness_of_fit_ref 1.052
_refine_ls_hydrogen_treatment constr
_refine_ls_matrix_type full
_refine_ls_number_parameters 156
_refine_ls_number_reflns 2502
_refine_ls_number_restraints 0
_refine_ls_restrained_S_all 1.052
_refine_ls_R_factor_all 0.0917
_refine_ls_R_factor_gt 0.0573
_refine_ls_shift/su_max 0.000
_refine_ls_shift/su_mean 0.000
_refine_ls_structure_factor_coef Fsqd
_refine_ls_weighting_details 'calc w=1/[\s^2^(Fo^2^)+(0.0651P)^2^+0.4146P] where P=(Fo^2^+2Fc^2^)/3'
_refine_ls_weighting_scheme calc
_refine_ls_wR_factor_gt 0.1274
_refine_ls_wR_factor_ref 0.1454
_reflns_number_gt 1771
_reflns_number_total 2502
_reflns_threshold_expression I>2\s(I)
_cod_data_source_file 2b.CIF
_cod_data_source_block acb159_2b
_cod_database_code 1516085

loop_
_symmetry_equiv_pos_as_xyz
'x, y, z'
'-x+1/2, y+1/2, -z+1/2'
'-x, -y, -z'
'x-1/2, -y-1/2, z-1/2'

loop_
_atom_site_label
_atom_site_type_symbol
_atom_site_fract_x
_atom_site_fract_y
_atom_site_fract_z
_atom_site_U_iso_or_equiv
_atom_site_adp_type
_atom_site_occupancy
_atom_site_symmetry_multiplicity
_atom_site_calc_flag
_atom_site_refinement_flags
O1 O -0.2432(3) 0.55629(10) 0.85031(10) 0.0303(4) Uani 1 1 d .
O2 O 0.1112(3) 0.43041(10) 0.83821(10) 0.0287(4) Uani 1 1 d .
O3 O 0.5943(3) 0.36088(10) 0.97308(11) 0.0302(4) Uani 1 1 d .
O4 O 0.3190(3) 0.27291(10) 1.04280(10) 0.0260(4) Uani 1 1 d .
C1 C -0.1286(4) 0.53364(14) 0.91993(14) 0.0223(5) Uani 1 1 d .
C2 C 0.0724(4) 0.45759(13) 0.92050(13) 0.0212(5) Uani 1 1 d .
C3 C 0.1868(4) 0.42493(13) 0.99652(14) 0.0201(4) Uani 1 1 d .
C4 C 0.3906(4) 0.35055(14) 1.00186(13) 0.0216(5) Uani 1 1 d .
C5 C 0.1882(4) 0.33726(15) 0.82081(14) 0.0253(5) Uani 1 1 d .
C6 C 0.0550(4) 0.26141(15) 0.84991(14) 0.0258(5) Uani 1 1 d .
H6A H -0.0823 0.2714 0.8855 0.031 Uiso 1 1 calc R
C7 C 0.1220(4) 0.16987(15) 0.82705(14) 0.0275(5) Uani 1 1 d .
C8 C 0.3203(5) 0.15861(16) 0.77304(15) 0.0317(5) Uani 1 1 d .
H8A H 0.3670 0.0967 0.7559 0.038 Uiso 1 1 calc R
C9 C 0.4501(5) 0.23579(16) 0.74394(16) 0.0323(5) Uani 1 1 d .
H9A H 0.5846 0.2265 0.7070 0.039 Uiso 1 1 calc R
C10 C 0.3859(4) 0.32662(16) 0.76817(15) 0.0297(5) Uani 1 1 d .
H10A H 0.4758 0.3801 0.7490 0.036 Uiso 1 1 calc R
C11 C -0.0179(5) 0.08594(16) 0.85856(16) 0.0351(6) Uani 1 1 d .
H11A H 0.1034 0.0350 0.8748 0.053 Uiso 1 1 calc R
H11B H -0.1420 0.0639 0.8115 0.053 Uiso 1 1 calc R
H11C H -0.1067 0.1039 0.9101 0.053 Uiso 1 1 calc R
C12 C 0.5007(5) 0.19535(15) 1.04545(17) 0.0332(6) Uani 1 1 d .
H12A H 0.6642 0.2151 1.0769 0.040 Uiso 1 1 calc R
H12B H 0.5330 0.1759 0.9849 0.040 Uiso 1 1 calc R
C13 C 0.3867(5) 0.11501(17) 1.09299(19) 0.0433(7) Uani 1 1 d .
H13A H 0.4998 0.0599 1.0931 0.065 Uiso 1 1 calc R
H13B H 0.2206 0.0986 1.0632 0.065 Uiso 1 1 calc R
H13C H 0.3652 0.1340 1.1538 0.065 Uiso 1 1 calc R

loop_
_atom_site_aniso_label
_atom_site_aniso_U_11
_atom_site_aniso_U_22
_atom_site_aniso_U_33
_atom_site_aniso_U_23
_atom_site_aniso_U_13
_atom_site_aniso_U_12
O1 0.0270(9) 0.0347(9) 0.0286(9) 0.0017(7) -0.0023(7) 0.0067(7)
O2 0.0329(9) 0.0284(8) 0.0255(8) 0.0006(6) 0.0057(7) 0.0071(6)
O3 0.0121(8) 0.0342(8) 0.0451(10) -0.0006(7) 0.0071(7) -0.0014(6)
O4 0.0184(8) 0.0251(8) 0.0348(9) 0.0045(6) 0.0040(7) 0.0041(6)
C1 0.0146(11) 0.0231(10) 0.0291(12) 0.0022(8) 0.0016(9) -0.0024(8)
C2 0.0164(10) 0.0221(10) 0.0258(11) -0.0011(8) 0.0053(9) -0.0014(8)
C3 0.0114(10) 0.0207(10) 0.0287(11) -0.0002(8) 0.0036(8) -0.0015(7)
C4 0.0154(11) 0.0248(11) 0.0239(11) -0.0007(8) -0.0021(9) -0.0003(8)
C5 0.0220(11) 0.0287(11) 0.0246(11) -0.0041(9) -0.0019(9) 0.0058(8)
C6 0.0152(11) 0.0356(12) 0.0262(11) -0.0033(9) 0.0001(9) 0.0045(8)
C7 0.0209(11) 0.0321(12) 0.0284(12) -0.0042(9) -0.0052(9) 0.0004(9)
C8 0.0292(13) 0.0306(12) 0.0346(13) -0.0091(10) -0.0020(10) 0.0074(9)
C9 0.0243(12) 0.0390(13) 0.0339(13) -0.0082(10) 0.0053(10) 0.0037(10)
C10 0.0238(12) 0.0361(12) 0.0292(12) -0.0021(10) 0.0026(10) 0.0014(9)
C11 0.0308(13) 0.0337(12) 0.0404(14) -0.0045(10) 0.0003(11) -0.0006(10)
C12 0.0259(13) 0.0296(12) 0.0434(14) 0.0015(10) -0.0010(11) 0.0101(9)
C13 0.0404(16) 0.0314(13) 0.0569(17) 0.0103(12) -0.0040(13) 0.0051(11)

loop_
_atom_type_symbol
_atom_type_description
_atom_type_scat_dispersion_real
_atom_type_scat_dispersion_imag
_atom_type_scat_source
C C 0.0033 0.0016 'International Tables Vol C Tables 4.2.6.8 and 6.1.1.4'
H H 0.0000 0.0000 'International Tables Vol C Tables 4.2.6.8 and 6.1.1.4'
O O 0.0106 0.0060 'International Tables Vol C Tables 4.2.6.8 and 6.1.1.4'

loop_
_geom_angle_atom_site_label_1
_geom_angle_atom_site_label_2
_geom_angle_atom_site_label_3
_geom_angle
_geom_angle_site_symmetry_1
_geom_angle_site_symmetry_3
C2 O2 C5 120.75(16) . .
C4 O4 C12 114.90(16) . .
O1 C1 C2 119.28(19) . .
O1 C1 C3 121.98(19) . 3_567
C2 C1 C3 118.69(18) . 3_567
O2 C2 C1 111.07(17) . .
O2 C2 C3 127.95(19) . .
C1 C2 C3 120.98(18) . .
C1 C3 C2 120.25(18) 3_567 .
C1 C3 C4 115.84(18) 3_567 .
C2 C3 C4 123.77(18) . .
O3 C4 O4 124.58(18) . .
O3 C4 C3 123.59(18) . .
O4 C4 C3 111.82(17) . .
O2 C5 C6 120.26(19) . .
O2 C5 C10 117.14(19) . .
C6 C5 C10 122.39(19) . .
C5 C6 H6A 120.2 . .
C5 C6 C7 119.7(2) . .
H6A C6 C7 120.2 . .
C6 C7 C8 118.2(2) . .
C6 C7 C11 120.9(2) . .
C8 C7 C11 120.93(19) . .
C7 C8 H8A 119.4 . .
C7 C8 C9 121.1(2) . .
H8A C8 C9 119.4 . .
C8 C9 H9A 119.8 . .
C8 C9 C10 120.5(2) . .
H9A C9 C10 119.8 . .
C5 C10 C9 118.1(2) . .
C5 C10 H10A 121.0 . .
C9 C10 H10A 121.0 . .
C7 C11 H11A 109.5 . .
C7 C11 H11B 109.5 . .
C7 C11 H11C 109.5 . .
H11A C11 H11B 109.5 . .
H11A C11 H11C 109.5 . .
H11B C11 H11C 109.5 . .
O4 C12 H12A 110.3 . .
O4 C12 H12B 110.3 . .
O4 C12 C13 107.06(19) . .
H12A C12 H12B 108.6 . .
H12A C12 C13 110.3 . .
H12B C12 C13 110.3 . .
C12 C13 H13A 109.5 . .
C12 C13 H13B 109.5 . .
C12 C13 H13C 109.5 . .
H13A C13 H13B 109.5 . .
H13A C13 H13C 109.5 . .
H13B C13 H13C 109.5 . .

loop_
_geom_bond_atom_site_label_1
_geom_bond_atom_site_label_2
_geom_bond_distance
_geom_bond_site_symmetry_2
O1 C1 1.219(3) .
O2 C2 1.342(3) .
O2 C5 1.407(2) .
O3 C4 1.202(2) .
O4 C4 1.331(2) .
O4 C12 1.453(2) .
C1 C2 1.507(3) .
C1 C3 1.456(3) 3_567
C2 C3 1.342(3) .
C3 C1 1.456(3) 3_567
C3 C4 1.499(3) .
C5 C6 1.374(3) .
C5 C10 1.375(3) .
C6 H6A 0.950 .
C6 C7 1.391(3) .
C7 C8 1.392(3) .
C7 C11 1.495(3) .
C8 H8A 0.950 .
C8 C9 1.379(3) .
C9 H9A 0.950 .
C9 C10 1.383(3) .
C10 H10A 0.950 .
C11 H11A 0.980 .
C11 H11B 0.980 .
C11 H11C 0.980 .
C12 H12A 0.990 .
C12 H12B 0.990 .
C12 C13 1.497(3) .
C13 H13A 0.980 .
C13 H13B 0.980 .
C13 H13C 0.980 .

loop_
_geom_torsion_atom_site_label_1
_geom_torsion_atom_site_label_2
_geom_torsion_atom_site_label_3
_geom_torsion_atom_site_label_4
_geom_torsion
_geom_torsion_site_symmetry_1
_geom_torsion_site_symmetry_4
C5 O2 C2 C1 -149.85(18) . .
C5 O2 C2 C3 29.7(3) . .
O1 C1 C2 O2 5.5(3) . .
O1 C1 C2 C3 -174.11(19) . .
C3 C1 C2 O2 -177.03(17) 3_567 .
C3 C1 C2 C3 3.4(3) 3_567 .
O2 C2 C3 C1 177.05(18) . 3_567
O2 C2 C3 C4 1.4(3) . .
C1 C2 C3 C1 -3.4(3) . 3_567
C1 C2 C3 C4 -179.05(18) . .
C12 O4 C4 O3 -4.4(3) . .
C12 O4 C4 C3 176.22(18) . .
C1 C3 C4 O3 -112.6(2) 3_567 .
C1 C3 C4 O4 66.8(2) 3_567 .
C2 C3 C4 O3 63.2(3) . .
C2 C3 C4 O4 -117.4(2) . .
C2 O2 C5 C6 51.9(3) . .
C2 O2 C5 C10 -133.2(2) . .
O2 C5 C6 C7 175.51(19) . .
C10 C5 C6 C7 0.9(3) . .
C5 C6 C7 C8 -1.5(3) . .
C5 C6 C7 C11 179.4(2) . .
C6 C7 C8 C9 1.0(3) . .
C11 C7 C8 C9 -179.9(2) . .
C7 C8 C9 C10 0.1(3) . .
O2 C5 C10 C9 -174.5(2) . .
C6 C5 C10 C9 0.2(3) . .
C8 C9 C10 C5 -0.8(3) . .
C4 O4 C12 C13 -179.57(19) . .
